data_2226263
loop_
_publ_author_name
'Sun, Chuan-wen'
'Zhu, Jun'
'Jin, Jia'
'Yang, Ding-rong'

_publ_section_title
;
 Ethyl
 2-{3-[(2-chloro-1,3-thiazol-5-yl)methyl]-4-nitroimino-1,3,5-triazinan-1-yl}acetate
;
_journal_coeditor_code RK2201
_journal_issue 6
_journal_name_full 'Acta Crystallographica Section E'
_journal_page_first o1457
_journal_page_last o1458
_journal_paper_doi 10.1107/S1600536810018878
_journal_volume 66
_journal_year 2010
_chemical_formula_iupac 'C11 H15 Cl N6 O4 S'
_chemical_formula_moiety 'C11 H15 Cl N6 O4 S'
_chemical_formula_sum 'C11 H15 Cl N6 O4 S'
_chemical_formula_weight 362.81
_chemical_melting_point 449
_chemical_name_systematic
;
Ethyl 2-{3-[(2-chloro-1,3-thiazol-5-yl)methyl]-
4-nitroimino-1,3,5-triazinan-1-yl}acetate
;
_space_group_IT_number 2
_symmetry_cell_setting triclinic
_symmetry_space_group_name_Hall '-P 1'
_symmetry_space_group_name_H-M 'P -1'
_atom_sites_solution_hydrogens geom
_atom_sites_solution_primary direct
_atom_sites_solution_secondary difmap
_audit_creation_method SHELXL-97
_cell_angle_alpha 100.488(2)
_cell_angle_beta 98.416(3)
_cell_angle_gamma 101.281(3)
_cell_formula_units_Z 2
_cell_length_a 8.5066(6)
_cell_length_b 9.1114(7)
_cell_length_c 10.9071(8)
_cell_measurement_reflns_used 2512
_cell_measurement_temperature 298(2)
_cell_measurement_theta_max 28.22
_cell_measurement_theta_min 2.34
_cell_volume 800.55(10)
_computing_cell_refinement '<i>SAINT</i> (Bruker, 2001)'
_computing_data_collection '<i>SMART</i> (Bruker, 2001)'
_computing_data_reduction '<i>SAINT</i> (Bruker, 2001)'
_computing_molecular_graphics '<i>PLATON</i> (Spek, 2009)'
_computing_publication_material '<i>PLATON</i> (Spek, 2009)'
_computing_structure_refinement '<i>SHELXL97</i> (Sheldrick, 2008)'
_computing_structure_solution '<i>SHELXS97</i> (Sheldrick, 2008)'
_diffrn_ambient_temperature 298(2)
_diffrn_detector_area_resol_mean '1.57 \\times 0.49 mm'
_diffrn_measured_fraction_theta_full 0.984
_diffrn_measured_fraction_theta_max 0.984
_diffrn_measurement_device_type 'Bruker SMART APEX CCD area-detector'
_diffrn_measurement_method '0.3\% wide \w scans'
_diffrn_radiation_monochromator graphite
_diffrn_radiation_source 'fine focus sealed Siemens Mo tube'
_diffrn_radiation_type MoK\a
_diffrn_radiation_wavelength 0.71073
_diffrn_reflns_av_R_equivalents 0.0748
_diffrn_reflns_av_sigmaI/netI 0.0683
_diffrn_reflns_limit_h_max 9
_diffrn_reflns_limit_h_min -10
_diffrn_reflns_limit_k_max 11
_diffrn_reflns_limit_k_min -10
_diffrn_reflns_limit_l_max 12
_diffrn_reflns_limit_l_min -13
_diffrn_reflns_number 5350
_diffrn_reflns_theta_full 26.50
_diffrn_reflns_theta_max 26.50
_diffrn_reflns_theta_min 1.93
_exptl_absorpt_coefficient_mu 0.398
_exptl_absorpt_correction_T_max 0.9246
_exptl_absorpt_correction_T_min 0.8570
_exptl_absorpt_correction_type multi-scan
_exptl_absorpt_process_details '(<i>SADABS</i>; Bruker, 2000)'
_exptl_crystal_colour colourless
_exptl_crystal_density_diffrn 1.505
_exptl_crystal_density_method 'not measured'
_exptl_crystal_description block
_exptl_crystal_F_000 376
_exptl_crystal_size_max 0.40
_exptl_crystal_size_mid 0.23
_exptl_crystal_size_min 0.20
_refine_diff_density_max 0.311
_refine_diff_density_min -0.260
_refine_ls_extinction_method none
_refine_ls_goodness_of_fit_ref 1.046
_refine_ls_hydrogen_treatment mixed
_refine_ls_matrix_type full
_refine_ls_number_parameters 212
_refine_ls_number_reflns 3259
_refine_ls_number_restraints 9
_refine_ls_restrained_S_all 1.046
_refine_ls_R_factor_all 0.0572
_refine_ls_R_factor_gt 0.0469
_refine_ls_shift/su_max 0.000
_refine_ls_shift/su_mean 0.000
_refine_ls_structure_factor_coef Fsqd
_refine_ls_weighting_details 'calc w=1/[\s^2^(Fo^2^)+(0.0598P)^2^+0.0779P] where P=(Fo^2^+2Fc^2^)/3'
_refine_ls_weighting_scheme calc
_refine_ls_wR_factor_gt 0.1215
_refine_ls_wR_factor_ref 0.1278
_reflns_number_gt 2670
_reflns_number_total 3259
_reflns_threshold_expression I>2\s(I)
_cod_data_source_file rk2201.cif
_cod_data_source_block I
_cod_depositor_comments
;
The following automatic conversions were performed:
'_symmetry_cell_setting' value 'Triclinic' changed to 'triclinic'
according to '/home/saulius/struct/CIF-dictionaries/cif_core.dic'
dictionary named 'cif_core.dic' version 2.4.1 from 2010-06-29.

Automatic conversion script
Id: cif_fix_enum 1527 2010-12-29 10:47:43Z saulius 
;
_cod_database_code 2226263
_cod_database_fobs_code 2226263

loop_
_symmetry_equiv_pos_as_xyz
'x, y, z'
'-x, -y, -z'

loop_
_atom_site_type_symbol
_atom_site_label
_atom_site_fract_x
_atom_site_fract_y
_atom_site_fract_z
_atom_site_U_iso_or_equiv
_atom_site_adp_type
_atom_site_calc_flag
_atom_site_refinement_flags
_atom_site_occupancy
_atom_site_disorder_assembly
_atom_site_disorder_group
C C1 -0.0095(3) 0.7149(2) 0.26414(19) 0.0444(5) Uani d . 1 . .
H H1A 0.0880 0.7030 0.2309 0.053 Uiso calc R 1 . .
H H1B -0.0751 0.7574 0.2054 0.053 Uiso calc R 1 . .
C C2 -0.1049(2) 0.5590(2) 0.2702(2) 0.0454(5) Uani d . 1 . .
C C3 -0.2096(4) 0.3054(3) 0.1509(3) 0.0701(7) Uani d U 1 . .
H H3C -0.3189 0.3031 0.1674 0.084 Uiso calc R 1 . .
H H3B -0.1526 0.2605 0.2128 0.084 Uiso calc R 1 . .
C C4 -0.2173(5) 0.2185(3) 0.0216(3) 0.0943(11) Uani d U 1 . .
H H4A -0.2647 0.2692 -0.0391 0.141 Uiso calc R 1 . .
H H4B -0.2831 0.1169 0.0105 0.141 Uiso calc R 1 . .
H H4C -0.1091 0.2126 0.0092 0.141 Uiso calc R 1 . .
C C5 0.1108(3) 0.9754(2) 0.3748(2) 0.0485(5) Uani d . 1 . .
H H5A 0.1225 1.0469 0.4549 0.058 Uiso calc R 1 . .
H H5B 0.0397 1.0059 0.3108 0.058 Uiso calc R 1 . .
C C6 0.1510(2) 0.7783(2) 0.47718(18) 0.0405(4) Uani d . 1 . .
H H6A 0.1079 0.6734 0.4825 0.049 Uiso calc R 1 . .
H H6B 0.1619 0.8435 0.5603 0.049 Uiso calc R 1 . .
C C7 0.3648(2) 0.88803(19) 0.36999(17) 0.0337(4) Uani d . 1 . .
C C8 0.4008(2) 0.6726(2) 0.46817(19) 0.0408(4) Uani d . 1 . .
H H8A 0.3775 0.6440 0.5462 0.049 Uiso calc R 1 . .
H H8B 0.5174 0.7146 0.4805 0.049 Uiso calc R 1 . .
C C9 0.3537(2) 0.5325(2) 0.36264(18) 0.0399(4) Uani d . 1 . .
C C10 0.2576(3) 0.3953(2) 0.3607(2) 0.0468(5) Uani d . 1 . .
H H10 0.2113 0.3768 0.4302 0.056 Uiso calc R 1 . .
C C11 0.3072(3) 0.3403(2) 0.1709(2) 0.0527(6) Uani d . 1 . .
Cl Cl1 0.30601(10) 0.23735(8) 0.02224(6) 0.0779(3) Uani d . 1 . .
N N1 0.03775(19) 0.82249(18) 0.38653(16) 0.0408(4) Uani d . 1 . .
N N2 0.31341(19) 0.79068(17) 0.44198(15) 0.0367(4) Uani d . 1 . .
N N3 0.2716(2) 0.98200(18) 0.33909(17) 0.0393(4) Uani d . 1 . .
H H3A 0.306(3) 1.039(3) 0.297(2) 0.047 Uiso d . 1 . .
N N4 0.50886(19) 0.87424(18) 0.33519(16) 0.0402(4) Uani d . 1 . .
N N5 0.5757(2) 0.97002(19) 0.26754(16) 0.0430(4) Uani d . 1 . .
N N6 0.2308(2) 0.28347(19) 0.25118(19) 0.0544(5) Uani d . 1 . .
O O1 -0.1559(2) 0.52487(19) 0.36034(15) 0.0659(5) Uani d . 1 . .
O O2 -0.1227(2) 0.46316(17) 0.16030(15) 0.0614(4) Uani d U 1 . .
O O3 0.5158(2) 1.0752(2) 0.23700(19) 0.0671(5) Uani d . 1 . .
O O4 0.70673(19) 0.95104(19) 0.23875(17) 0.0607(4) Uani d . 1 . .
S S1 0.41711(8) 0.52681(6) 0.21876(5) 0.0532(2) Uani d . 1 . .

loop_
_atom_site_aniso_label
_atom_site_aniso_U_11
_atom_site_aniso_U_22
_atom_site_aniso_U_33
_atom_site_aniso_U_12
_atom_site_aniso_U_13
_atom_site_aniso_U_23
C1 0.0449(11) 0.0457(11) 0.0389(10) 0.0019(9) 0.0037(9) 0.0122(9)
C2 0.0434(11) 0.0495(12) 0.0386(11) 0.0005(9) 0.0066(9) 0.0095(9)
C3 0.0903(19) 0.0483(12) 0.0592(14) -0.0107(12) 0.0183(13) 0.0055(11)
C4 0.144(3) 0.0561(15) 0.0660(17) -0.0045(17) 0.0236(19) -0.0031(12)
C5 0.0451(11) 0.0377(10) 0.0671(14) 0.0144(8) 0.0191(10) 0.0106(10)
C6 0.0430(10) 0.0429(10) 0.0331(10) 0.0067(8) 0.0087(8) 0.0037(8)
C7 0.0379(9) 0.0256(8) 0.0336(9) 0.0057(7) 0.0040(7) -0.0001(7)
C8 0.0473(11) 0.0370(10) 0.0389(10) 0.0130(8) 0.0030(8) 0.0106(8)
C9 0.0479(11) 0.0363(10) 0.0398(10) 0.0176(8) 0.0065(8) 0.0118(8)
C10 0.0590(13) 0.0391(11) 0.0460(12) 0.0163(9) 0.0105(10) 0.0122(9)
C11 0.0731(15) 0.0436(11) 0.0427(11) 0.0274(10) 0.0013(11) 0.0048(10)
Cl1 0.1162(6) 0.0694(4) 0.0455(3) 0.0420(4) 0.0031(3) -0.0065(3)
N1 0.0398(9) 0.0382(8) 0.0447(9) 0.0101(7) 0.0090(7) 0.0074(7)
N2 0.0405(8) 0.0318(8) 0.0385(8) 0.0098(6) 0.0071(7) 0.0080(7)
N3 0.0416(9) 0.0306(8) 0.0499(10) 0.0112(6) 0.0133(7) 0.0124(7)
N4 0.0375(8) 0.0364(8) 0.0468(9) 0.0082(6) 0.0106(7) 0.0075(7)
N5 0.0401(9) 0.0421(9) 0.0407(9) 0.0023(7) 0.0079(7) 0.0009(7)
N6 0.0704(12) 0.0356(9) 0.0545(11) 0.0156(8) 0.0039(10) 0.0053(8)
O1 0.0766(11) 0.0650(10) 0.0453(9) -0.0146(8) 0.0207(8) 0.0100(8)
O2 0.0806(11) 0.0484(9) 0.0455(9) -0.0096(8) 0.0202(8) 0.0055(7)
O3 0.0612(10) 0.0647(11) 0.0929(14) 0.0183(8) 0.0302(9) 0.0448(10)
O4 0.0468(9) 0.0706(11) 0.0654(10) 0.0116(7) 0.0249(8) 0.0070(8)
S1 0.0731(4) 0.0452(3) 0.0456(3) 0.0181(3) 0.0187(3) 0.0098(2)

loop_
_atom_type_symbol
_atom_type_description
_atom_type_scat_dispersion_real
_atom_type_scat_dispersion_imag
_atom_type_scat_source
C C 0.0033 0.0016 'International Tables Vol C Tables 4.2.6.8 and 6.1.1.4'
H H 0.0000 0.0000 'International Tables Vol C Tables 4.2.6.8 and 6.1.1.4'
N N 0.0061 0.0033 'International Tables Vol C Tables 4.2.6.8 and 6.1.1.4'
O O 0.0106 0.0060 'International Tables Vol C Tables 4.2.6.8 and 6.1.1.4'
S S 0.1246 0.1234 'International Tables Vol C Tables 4.2.6.8 and 6.1.1.4'
Cl Cl 0.1484 0.1585 'International Tables Vol C Tables 4.2.6.8 and 6.1.1.4'

loop_
_geom_angle_atom_site_label_1
_geom_angle_atom_site_label_2
_geom_angle_atom_site_label_3
_geom_angle_site_symmetry_1
_geom_angle_site_symmetry_3
_geom_angle
_geom_angle_publ_flag
N1 C1 C2 . . 113.48(16) ?
N1 C1 H1A . . 108.9 ?
C2 C1 H1A . . 108.9 ?
N1 C1 H1B . . 108.9 ?
C2 C1 H1B . . 108.9 ?
H1A C1 H1B . . 107.7 ?
O1 C2 O2 . . 124.32(19) ?
O1 C2 C1 . . 126.2(2) ?
O2 C2 C1 . . 109.47(17) ?
O2 C3 C4 . . 108.0(2) ?
O2 C3 H3C . . 110.1 ?
C4 C3 H3C . . 110.1 ?
O2 C3 H3B . . 110.1 ?
C4 C3 H3B . . 110.1 ?
H3C C3 H3B . . 108.4 ?
C3 C4 H4A . . 109.5 ?
C3 C4 H4B . . 109.5 ?
H4A C4 H4B . . 109.5 ?
C3 C4 H4C . . 109.5 ?
H4A C4 H4C . . 109.5 ?
H4B C4 H4C . . 109.5 ?
N1 C5 N3 . . 111.07(15) ?
N1 C5 H5A . . 109.4 ?
N3 C5 H5A . . 109.4 ?
N1 C5 H5B . . 109.4 ?
N3 C5 H5B . . 109.4 ?
H5A C5 H5B . . 108.0 ?
N1 C6 N2 . . 112.02(15) ?
N1 C6 H6A . . 109.2 ?
N2 C6 H6A . . 109.2 ?
N1 C6 H6B . . 109.2 ?
N2 C6 H6B . . 109.2 ?
H6A C6 H6B . . 107.9 ?
N3 C7 N2 . . 118.48(17) ?
N3 C7 N4 . . 127.89(17) ?
N2 C7 N4 . . 113.62(16) ?
N2 C8 C9 . . 112.19(16) ?
N2 C8 H8A . . 109.2 ?
C9 C8 H8A . . 109.2 ?
N2 C8 H8B . . 109.2 ?
C9 C8 H8B . . 109.2 ?
H8A C8 H8B . . 107.9 ?
C10 C9 C8 . . 127.86(19) ?
C10 C9 S1 . . 109.13(15) ?
C8 C9 S1 . . 123.00(14) ?
C9 C10 N6 . . 117.05(19) ?
C9 C10 H10 . . 121.5 ?
N6 C10 H10 . . 121.5 ?
N6 C11 S1 . . 117.24(17) ?
N6 C11 Cl1 . . 123.01(18) ?
S1 C11 Cl1 . . 119.74(15) ?
C6 N1 C5 . . 107.68(16) ?
C6 N1 C1 . . 113.41(16) ?
C5 N1 C1 . . 111.93(16) ?
C7 N2 C8 . . 121.33(16) ?
C7 N2 C6 . . 120.93(15) ?
C8 N2 C6 . . 116.72(15) ?
C7 N3 C5 . . 122.00(17) ?
C7 N3 H3A . . 115.8(16) ?
C5 N3 H3A . . 122.2(16) ?
N5 N4 C7 . . 118.95(16) ?
O4 N5 O3 . . 120.48(17) ?
O4 N5 N4 . . 115.65(17) ?
O3 N5 N4 . . 123.84(16) ?
C11 N6 C10 . . 108.32(18) ?
C2 O2 C3 . . 116.56(17) ?
C11 S1 C9 . . 88.24(10) ?

loop_
_geom_bond_atom_site_label_1
_geom_bond_atom_site_label_2
_geom_bond_site_symmetry_2
_geom_bond_distance
_geom_bond_publ_flag
C1 N1 . 1.455(3) ?
C1 C2 . 1.510(3) ?
C1 H1A . 0.9700 ?
C1 H1B . 0.9700 ?
C2 O1 . 1.198(2) ?
C2 O2 . 1.318(3) ?
C3 O2 . 1.460(3) ?
C3 C4 . 1.472(4) ?
C3 H3C . 0.9700 ?
C3 H3B . 0.9700 ?
C4 H4A . 0.9600 ?
C4 H4B . 0.9600 ?
C4 H4C . 0.9600 ?
C5 N1 . 1.447(2) ?
C5 N3 . 1.469(3) ?
C5 H5A . 0.9700 ?
C5 H5B . 0.9700 ?
C6 N1 . 1.444(3) ?
C6 N2 . 1.476(2) ?
C6 H6A . 0.9700 ?
C6 H6B . 0.9700 ?
C7 N3 . 1.329(2) ?
C7 N2 . 1.340(2) ?
C7 N4 . 1.357(2) ?
C8 N2 . 1.468(2) ?
C8 C9 . 1.498(3) ?
C8 H8A . 0.9700 ?
C8 H8B . 0.9700 ?
C9 C10 . 1.348(3) ?
C9 S1 . 1.728(2) ?
C10 N6 . 1.380(3) ?
C10 H10 . 0.9300 ?
C11 N6 . 1.287(3) ?
C11 S1 . 1.717(2) ?
C11 Cl1 . 1.717(2) ?
N3 H3A . 0.79(2) ?
N4 N5 . 1.339(2) ?
N5 O4 . 1.237(2) ?
N5 O3 . 1.243(2) ?

loop_
_geom_hbond_atom_site_label_D
_geom_hbond_atom_site_label_H
_geom_hbond_atom_site_label_A
_geom_hbond_site_symmetry_A
_geom_hbond_distance_DH
_geom_hbond_distance_HA
_geom_hbond_distance_DA
_geom_hbond_angle_DHA
N3 H3A N6 1_565 0.79(2) 2.55(2) 3.133(2) 132(2)
N3 H3A O3 . 0.79(2) 1.98(2) 2.570(2) 131(2)
C3 H3C O3 1_445 0.97 2.57 3.191(3) 121.9
C5 H5A N1 2_576 0.97 2.61 3.449(3) 144.2
C6 H6B O4 2_676 0.97 2.56 3.478(3) 159.0
C10 H10 O1 2_566 0.93 2.45 3.278(3) 149.0

loop_
_geom_torsion_atom_site_label_1
_geom_torsion_atom_site_label_2
_geom_torsion_atom_site_label_3
_geom_torsion_atom_site_label_4
_geom_torsion_site_symmetry_1
_geom_torsion_site_symmetry_2
_geom_torsion_site_symmetry_3
_geom_torsion_site_symmetry_4
_geom_torsion
_geom_torsion_publ_flag
N1 C1 C2 O1 . . . . 7.9(3) ?
N1 C1 C2 O2 . . . . -171.21(18) ?
N2 C8 C9 C10 . . . . -105.2(2) ?
N2 C8 C9 S1 . . . . 73.8(2) ?
C8 C9 C10 N6 . . . . 179.47(18) ?
S1 C9 C10 N6 . . . . 0.3(2) ?
N2 C6 N1 C5 . . . . -55.1(2) ?
N2 C6 N1 C1 . . . . 69.28(19) ?
N3 C5 N1 C6 . . . . 56.0(2) ?
N3 C5 N1 C1 . . . . -69.3(2) ?
C2 C1 N1 C6 . . . . 65.1(2) ?
C2 C1 N1 C5 . . . . -172.82(16) ?
N3 C7 N2 C8 . . . . 173.29(16) ?
N4 C7 N2 C8 . . . . -5.4(2) ?
N3 C7 N2 C6 . . . . 5.2(3) ?
N4 C7 N2 C6 . . . . -173.49(16) ?
C9 C8 N2 C7 . . . . -82.8(2) ?
C9 C8 N2 C6 . . . . 85.8(2) ?
N1 C6 N2 C7 . . . . 25.6(2) ?
N1 C6 N2 C8 . . . . -143.03(17) ?
N2 C7 N3 C5 . . . . -3.8(3) ?
N4 C7 N3 C5 . . . . 174.62(18) ?
N1 C5 N3 C7 . . . . -28.0(3) ?
N3 C7 N4 N5 . . . . 4.3(3) ?
N2 C7 N4 N5 . . . . -177.22(16) ?
C7 N4 N5 O4 . . . . -179.85(17) ?
C7 N4 N5 O3 . . . . 2.1(3) ?
S1 C11 N6 C10 . . . . 0.8(2) ?
Cl1 C11 N6 C10 . . . . 179.62(16) ?
C9 C10 N6 C11 . . . . -0.7(3) ?
O1 C2 O2 C3 . . . . -0.5(4) ?
C1 C2 O2 C3 . . . . 178.7(2) ?
C4 C3 O2 C2 . . . . 179.5(2) ?
N6 C11 S1 C9 . . . . -0.57(19) ?
Cl1 C11 S1 C9 . . . . -179.41(14) ?
C10 C9 S1 C11 . . . . 0.11(16) ?
C8 C9 S1 C11 . . . . -179.09(17) ?

loop_
_cod_related_entry_id
_cod_related_entry_database
_cod_related_entry_code
1 ChemSpider 24745144
